data_7036012
loop_
_publ_author_name
'Filatre-Furcate, Agathe'
'Auban-Senzier, Pascale'
'Fourmigu\'e, Marc'
'Roisnel, Thierry'
'Dorcet, Vincent'
'Lorcy, Dominique'

_publ_section_title
;
 Gold dithiolene complexes: easy access to 2-alkylthio-thiazoledithiolate
 complexes.
;
_journal_issue 35
_journal_name_full 'Dalton transactions (Cambridge, England : 2003)'
_journal_page_first 15683
_journal_page_last 15689
_journal_paper_doi 10.1039/c5dt02534f
_journal_volume 44
_journal_year 2015
_chemical_absolute_configuration ad
_chemical_compound_source 'synthesis as described'
_chemical_formula_moiety 'C34 H30 Au1 N2 P1 S8'
_chemical_formula_sum 'C34 H30 Au N2 P S8'
_chemical_formula_weight 951.01
_chemical_name_systematic
;
 ?
;
_space_group_IT_number 9
_symmetry_cell_setting monoclinic
_symmetry_Int_Tables_number 9
_symmetry_space_group_name_Hall 'C -2yc'
_symmetry_space_group_name_H-M 'C 1 c 1'
_atom_sites_solution_hydrogens geom
_atom_sites_solution_primary direct
_atom_sites_solution_secondary difmap
_audit_conform_dict_location ftp://ftp.iucr.org/pub/cif_core.dic
_audit_conform_dict_name cif_core.dic
_audit_conform_dict_version 2.4
_audit_creation_date 2014-09-15T10:29:19-00:00
_audit_creation_method 'WinGX routine CIF_UPDATE'
_audit_update_record
;
2015-07-03 deposited with the CCDC.
2015-07-30 downloaded from the CCDC.
;
_cell_angle_alpha 90
_cell_angle_beta 102.877(2)
_cell_angle_gamma 90
_cell_formula_units_Z 4
_cell_length_a 19.4280(10)
_cell_length_b 18.9619(9)
_cell_length_c 10.1010(5)
_cell_measurement_reflns_used 8055
_cell_measurement_temperature 150(2)
_cell_measurement_theta_max 27.13
_cell_measurement_theta_min 2.37
_cell_measurement_wavelength 0.71073
_cell_volume 3627.5(3)
_computing_cell_refinement 'Bruker APEX2 (Bruker, 2006)'
_computing_data_collection 'Bruker APEX2 (Bruker, 2006)'
_computing_data_reduction 'Bruker APEX2 (Bruker, 2006)'
_computing_molecular_graphics 'Ortep-3 for Windows (Farrugia, 1997)'
_computing_publication_material
;
           WinGX publication routines (Farrugia, 2012),
           CRYSCAL (T. Roisnel, local program)
;
_computing_structure_refinement 'SHELXL-97 (Sheldrick, 1997)'
_computing_structure_solution 'SIR97 (Altomare et al., 1999)'
_diffrn_ambient_temperature 150(2)
_diffrn_detector 'CCD plate'
_diffrn_measured_fraction_theta_full 0.991
_diffrn_measured_fraction_theta_max 0.991
_diffrn_measurement_device_type 'APEXII, Bruker-AXS'
_diffrn_measurement_method 'CCD rotation images, thin slices'
_diffrn_radiation_monochromator graphite
_diffrn_radiation_probe x-ray
_diffrn_radiation_type MoK\a
_diffrn_radiation_wavelength 0.71073
_diffrn_reflns_av_R_equivalents 0.0445
_diffrn_reflns_av_unetI/netI 0.0538
_diffrn_reflns_limit_h_max 25
_diffrn_reflns_limit_h_min -25
_diffrn_reflns_limit_k_max 24
_diffrn_reflns_limit_k_min -24
_diffrn_reflns_limit_l_max 12
_diffrn_reflns_limit_l_min -13
_diffrn_reflns_number 23785
_diffrn_reflns_theta_full 27.48
_diffrn_reflns_theta_max 27.48
_diffrn_reflns_theta_min 2.98
_exptl_absorpt_coefficient_mu 4.589
_exptl_absorpt_correction_T_max 0.526
_exptl_absorpt_correction_T_min 0.262
_exptl_absorpt_correction_type multi-scan
_exptl_absorpt_process_details
;
  [Sheldrick, G.M. (2002). SADABS Bruker AXS Inc., Madison, Wisconsin, USA]
;
_exptl_crystal_colour orange
_exptl_crystal_density_diffrn 1.741
_exptl_crystal_density_method 'not measured'
_exptl_crystal_description prism
_exptl_crystal_F_000 1880
_exptl_crystal_size_max 0.59
_exptl_crystal_size_mid 0.51
_exptl_crystal_size_min 0.14
_refine_diff_density_max 1.944
_refine_diff_density_min -1.857
_refine_diff_density_rms 0.168
_refine_ls_abs_structure_details 'Flack H D (1983), Acta Cryst. A39, 876-881'
_refine_ls_abs_structure_Flack 0.0(5)
_refine_ls_extinction_method none
_refine_ls_goodness_of_fit_ref 1.069
_refine_ls_hydrogen_treatment constr
_refine_ls_matrix_type full
_refine_ls_number_parameters 195
_refine_ls_number_reflns 8107
_refine_ls_number_restraints 2
_refine_ls_restrained_S_all 1.069
_refine_ls_R_factor_all 0.0829
_refine_ls_R_factor_gt 0.0512
_refine_ls_shift/su_max 0
_refine_ls_shift/su_mean 0
_refine_ls_structure_factor_coef Fsqd
_refine_ls_weighting_details 'calc w=1/[\s^2^(Fo^2^)+(0.0358P)^2^+62.1957P] where P=(Fo^2^+2Fc^2^)/3'
_refine_ls_weighting_scheme calc
_refine_ls_wR_factor_gt 0.1102
_refine_ls_wR_factor_ref 0.1274
_reflns_number_gt 5811
_reflns_number_total 8107
_reflns_threshold_expression >2sigma(I)
_cod_data_source_file c5dt02534f2.cif
_cod_data_source_block AuEtStzdt2PPh4
_cod_depositor_comments
;
Adding full bibliography for 7036011--7036013.cif.

2018-03-12
Z value and formula fixed to values more according to usual
chemical conventions.                 miguel
;
_cod_original_formula_sum 'C68 H60 Au2 N4 P2 S16'
_cod_original_formula_weight 1902.03
_cod_original_formula_units_Z 2
_cod_original_sg_symbol_H-M 'C c'
_cod_database_code 7036012

loop_
_symmetry_equiv_pos_as_xyz
'x, y, z'
'x, -y, z+1/2'
'x+1/2, y+1/2, z'
'x+1/2, -y+1/2, z+1/2'

loop_
_atom_site_label
_atom_site_type_symbol
_atom_site_fract_x
_atom_site_fract_y
_atom_site_fract_z
_atom_site_U_iso_or_equiv
_atom_site_adp_type
_atom_site_occupancy
_atom_site_symmetry_multiplicity
_atom_site_calc_flag
_atom_site_refinement_flags
Au1 Au 0.76469(14) 0.25006(4) 0.2375(2) 0.03028(9) Uani 1 1 d .
S1 S 0.8381(2) 0.1551(2) 0.3093(4) 0.0294(7) Uani 1 1 d .
S2 S 0.7310(2) 0.25592(19) 0.4451(4) 0.0242(6) Uani 1 1 d .
S3 S 0.7835(3) 0.1646(3) 0.6958(4) 0.0400(8) Uani 1 1 d .
S4 S 0.8777(4) 0.0441(5) 0.8205(7) 0.104(2) Uani 1 1 d .
S11 S 0.6909(3) 0.3456(3) 0.1641(6) 0.0570(8) Uani 1 1 d .
S12 S 0.7983(4) 0.2430(3) 0.0307(7) 0.0570(8) Uani 1 1 d .
S13 S 0.7452(3) 0.3370(3) -0.2219(6) 0.0570(8) Uani 1 1 d .
S14 S 0.6523(3) 0.4602(3) -0.3400(6) 0.0570(8) Uani 1 1 d .
C1 C 0.7827(9) 0.1862(9) 0.5375(14) 0.037(2) Uani 1 1 d .
C2 C 0.8254(10) 0.1473(9) 0.4841(16) 0.037(2) Uani 1 1 d .
N3 N 0.8702(7) 0.0905(7) 0.5689(13) 0.037(2) Uani 1 1 d .
C4 C 0.8430(8) 0.0952(8) 0.6720(14) 0.037(2) Uani 1 1 d .
C5 C 0.8864(10) 0.0819(9) 0.9549(19) 0.079(5) Uani 1 1 d .
H5A H 0.842 0.1064 0.9594 0.095 Uiso 1 1 calc R
H5B H 0.8972 0.0474 1.0303 0.095 Uiso 1 1 calc R
C6 C 0.9457(9) 0.1347(8) 0.9690(18) 0.077(5) Uani 1 1 d .
H6D H 0.9655 0.1329 0.888 0.116 Uiso 1 1 calc R
H6E H 0.9825 0.1233 1.0494 0.116 Uiso 1 1 calc R
H6F H 0.9274 0.1821 0.9787 0.116 Uiso 1 1 calc R
C11 C 0.7479(8) 0.3091(8) -0.0425(14) 0.0333(18) Uani 1 1 d .
C12 C 0.7031(9) 0.3530(9) 0.0029(16) 0.0333(18) Uani 1 1 d .
N13 N 0.6684(6) 0.4025(7) -0.0847(13) 0.0333(18) Uani 1 1 d .
C14 C 0.6806(8) 0.3960(7) -0.2152(14) 0.0333(18) Uani 1 1 d .
C15 C 0.5792(8) 0.4965(8) -0.2974(19) 0.070(4) Uani 1 1 d .
H15A H 0.5486 0.4584 -0.2759 0.084 Uiso 1 1 calc R
H15B H 0.5941 0.5263 -0.2155 0.084 Uiso 1 1 calc R
C16 C 0.5385(8) 0.5404(9) -0.413(2) 0.088(6) Uani 1 1 d .
H16A H 0.5715 0.5671 -0.4538 0.133 Uiso 1 1 calc R
H16B H 0.5077 0.5732 -0.3781 0.133 Uiso 1 1 calc R
H16C H 0.5098 0.5095 -0.4811 0.133 Uiso 1 1 calc R
P1 P 0.5146(4) 0.09274(12) 0.4860(7) 0.0377(5) Uani 1 1 d .
C51 C 0.5851(4) 0.0344(4) 0.4869(10) 0.0503(15) Uani 1 1 d G
C52 C 0.5836(4) -0.0303(5) 0.5508(10) 0.0503(15) Uani 1 1 d G
H52 H 0.5431 -0.0437 0.583 0.06 Uiso 1 1 calc R
C53 C 0.6412(5) -0.0754(4) 0.5675(9) 0.0503(15) Uani 1 1 d G
H53 H 0.6402 -0.1197 0.6112 0.06 Uiso 1 1 calc R
C54 C 0.7004(4) -0.0558(4) 0.5204(10) 0.0503(15) Uani 1 1 d G
H54 H 0.7398 -0.0867 0.5318 0.06 Uiso 1 1 calc R
C55 C 0.7020(4) 0.0089(5) 0.4565(10) 0.0503(15) Uani 1 1 d G
H55 H 0.7424 0.0223 0.4243 0.06 Uiso 1 1 calc R
C56 C 0.6443(5) 0.0540(4) 0.4398(10) 0.0503(15) Uani 1 1 d G
H56 H 0.6454 0.0983 0.3962 0.06 Uiso 1 1 calc R
C61 C 0.4954(5) 0.1495(6) 0.3344(10) 0.0561(17) Uani 1 1 d G
C62 C 0.5405(4) 0.2017(6) 0.3069(9) 0.0561(17) Uani 1 1 d G
H62 H 0.584 0.2106 0.3695 0.067 Uiso 1 1 calc R
C63 C 0.5221(5) 0.2408(5) 0.1878(10) 0.0561(17) Uani 1 1 d G
H63 H 0.553 0.2764 0.169 0.067 Uiso 1 1 calc R
C64 C 0.4586(5) 0.2277(5) 0.0962(9) 0.0561(17) Uani 1 1 d G
H64 H 0.446 0.2544 0.0148 0.067 Uiso 1 1 calc R
C65 C 0.4135(4) 0.1755(6) 0.1237(10) 0.0561(17) Uani 1 1 d G
H65 H 0.37 0.1666 0.0611 0.067 Uiso 1 1 calc R
C66 C 0.4319(5) 0.1365(5) 0.2428(12) 0.0561(17) Uani 1 1 d G
H66 H 0.401 0.1008 0.2616 0.067 Uiso 1 1 calc R
C71 C 0.4336(4) 0.0408(5) 0.4784(10) 0.0581(17) Uani 1 1 d G
C72 C 0.3869(6) 0.0575(5) 0.5599(10) 0.0581(17) Uani 1 1 d G
H72 H 0.398 0.0942 0.6251 0.07 Uiso 1 1 calc R
C73 C 0.3240(5) 0.0205(6) 0.5458(10) 0.0581(17) Uani 1 1 d G
H73 H 0.292 0.0319 0.6014 0.07 Uiso 1 1 calc R
C74 C 0.3077(4) -0.0332(5) 0.4502(10) 0.0581(17) Uani 1 1 d G
H74 H 0.2646 -0.0585 0.4406 0.07 Uiso 1 1 calc R
C75 C 0.3544(5) -0.0499(5) 0.3688(9) 0.0581(17) Uani 1 1 d G
H75 H 0.3432 -0.0866 0.3035 0.07 Uiso 1 1 calc R
C76 C 0.4173(4) -0.0129(5) 0.3829(10) 0.0581(17) Uani 1 1 d G
H76 H 0.4492 -0.0243 0.3272 0.07 Uiso 1 1 calc R
C81 C 0.5319(5) 0.1490(6) 0.6265(11) 0.0612(19) Uani 1 1 d G
C82 C 0.4826(4) 0.2029(6) 0.6186(9) 0.0612(19) Uani 1 1 d G
H82 H 0.4418 0.2036 0.5464 0.073 Uiso 1 1 calc R
C83 C 0.4930(4) 0.2558(5) 0.7164(11) 0.0612(19) Uani 1 1 d G
H83 H 0.4593 0.2926 0.711 0.073 Uiso 1 1 calc R
C84 C 0.5527(5) 0.2548(5) 0.8220(10) 0.0612(19) Uani 1 1 d G
H84 H 0.5598 0.2909 0.8889 0.073 Uiso 1 1 calc R
C85 C 0.6020(4) 0.2009(6) 0.8299(9) 0.0612(19) Uani 1 1 d G
H85 H 0.6428 0.2002 0.9021 0.073 Uiso 1 1 calc R
C86 C 0.5915(5) 0.1480(5) 0.7321(12) 0.0612(19) Uani 1 1 d G
H86 H 0.6252 0.1112 0.7375 0.073 Uiso 1 1 calc R

loop_
_atom_site_aniso_label
_atom_site_aniso_U_11
_atom_site_aniso_U_22
_atom_site_aniso_U_33
_atom_site_aniso_U_23
_atom_site_aniso_U_13
_atom_site_aniso_U_12
Au1 0.02353(14) 0.03047(15) 0.03394(16) -0.00032(16) 0.00024(10) -0.00271(15)
S1 0.0302(16) 0.0313(16) 0.0222(13) -0.0021(12) -0.0039(11) -0.0010(13)
S2 0.0166(12) 0.0357(17) 0.0141(11) -0.0050(12) -0.0095(9) -0.0026(12)
S3 0.0371(19) 0.050(2) 0.0289(15) 0.0018(15) 0.0000(13) 0.0043(16)
S4 0.074(4) 0.152(6) 0.080(4) 0.083(4) 0.002(3) 0.032(4)
S11 0.0474(16) 0.0556(17) 0.0747(17) 0.0165(13) 0.0280(13) 0.0137(13)
S12 0.0474(16) 0.0556(17) 0.0747(17) 0.0165(13) 0.0280(13) 0.0137(13)
S13 0.0474(16) 0.0556(17) 0.0747(17) 0.0165(13) 0.0280(13) 0.0137(13)
S14 0.0474(16) 0.0556(17) 0.0747(17) 0.0165(13) 0.0280(13) 0.0137(13)
C1 0.036(4) 0.038(4) 0.030(4) 0.010(3) -0.007(3) -0.015(3)
C2 0.036(4) 0.038(4) 0.030(4) 0.010(3) -0.007(3) -0.015(3)
N3 0.036(4) 0.038(4) 0.030(4) 0.010(3) -0.007(3) -0.015(3)
C4 0.036(4) 0.038(4) 0.030(4) 0.010(3) -0.007(3) -0.015(3)
C5 0.081(12) 0.080(12) 0.080(12) 0.013(10) 0.023(10) 0.009(10)
C6 0.069(11) 0.051(9) 0.097(13) -0.007(8) -0.012(10) -0.006(8)
C11 0.027(4) 0.034(4) 0.040(4) 0.001(3) 0.008(3) -0.001(3)
C12 0.027(4) 0.034(4) 0.040(4) 0.001(3) 0.008(3) -0.001(3)
N13 0.027(4) 0.034(4) 0.040(4) 0.001(3) 0.008(3) -0.001(3)
C14 0.027(4) 0.034(4) 0.040(4) 0.001(3) 0.008(3) -0.001(3)
C15 0.055(9) 0.048(8) 0.110(13) 0.006(9) 0.027(9) -0.002(7)
C16 0.043(9) 0.071(11) 0.140(17) 0.029(11) -0.004(10) -0.002(8)
P1 0.0289(11) 0.0361(11) 0.0403(12) -0.003(3) -0.0087(9) -0.006(3)
C51 0.047(3) 0.038(3) 0.061(4) -0.010(3) 0.003(3) 0.008(3)
C52 0.047(3) 0.038(3) 0.061(4) -0.010(3) 0.003(3) 0.008(3)
C53 0.047(3) 0.038(3) 0.061(4) -0.010(3) 0.003(3) 0.008(3)
C54 0.047(3) 0.038(3) 0.061(4) -0.010(3) 0.003(3) 0.008(3)
C55 0.047(3) 0.038(3) 0.061(4) -0.010(3) 0.003(3) 0.008(3)
C56 0.047(3) 0.038(3) 0.061(4) -0.010(3) 0.003(3) 0.008(3)
C61 0.033(3) 0.064(4) 0.069(4) 0.034(3) 0.008(3) 0.001(3)
C62 0.033(3) 0.064(4) 0.069(4) 0.034(3) 0.008(3) 0.001(3)
C63 0.033(3) 0.064(4) 0.069(4) 0.034(3) 0.008(3) 0.001(3)
C64 0.033(3) 0.064(4) 0.069(4) 0.034(3) 0.008(3) 0.001(3)
C65 0.033(3) 0.064(4) 0.069(4) 0.034(3) 0.008(3) 0.001(3)
C66 0.033(3) 0.064(4) 0.069(4) 0.034(3) 0.008(3) 0.001(3)
C71 0.039(3) 0.064(4) 0.062(4) 0.001(3) -0.009(3) -0.015(3)
C72 0.039(3) 0.064(4) 0.062(4) 0.001(3) -0.009(3) -0.015(3)
C73 0.039(3) 0.064(4) 0.062(4) 0.001(3) -0.009(3) -0.015(3)
C74 0.039(3) 0.064(4) 0.062(4) 0.001(3) -0.009(3) -0.015(3)
C75 0.039(3) 0.064(4) 0.062(4) 0.001(3) -0.009(3) -0.015(3)
C76 0.039(3) 0.064(4) 0.062(4) 0.001(3) -0.009(3) -0.015(3)
C81 0.028(3) 0.089(5) 0.067(4) -0.044(4) 0.012(3) -0.020(3)
C82 0.028(3) 0.089(5) 0.067(4) -0.044(4) 0.012(3) -0.020(3)
C83 0.028(3) 0.089(5) 0.067(4) -0.044(4) 0.012(3) -0.020(3)
C84 0.028(3) 0.089(5) 0.067(4) -0.044(4) 0.012(3) -0.020(3)
C85 0.028(3) 0.089(5) 0.067(4) -0.044(4) 0.012(3) -0.020(3)
C86 0.028(3) 0.089(5) 0.067(4) -0.044(4) 0.012(3) -0.020(3)

loop_
_atom_type_symbol
_atom_type_description
_atom_type_scat_dispersion_real
_atom_type_scat_dispersion_imag
_atom_type_scat_source
C C 0.0033 0.0016 'International Tables Vol C Tables 4.2.6.8 and 6.1.1.4'
H H 0 0 'International Tables Vol C Tables 4.2.6.8 and 6.1.1.4'
N N 0.0061 0.0033 'International Tables Vol C Tables 4.2.6.8 and 6.1.1.4'
P P 0.1023 0.0942 'International Tables Vol C Tables 4.2.6.8 and 6.1.1.4'
S S 0.1246 0.1234 'International Tables Vol C Tables 4.2.6.8 and 6.1.1.4'
Au Au -2.0133 8.8022 'International Tables Vol C Tables 4.2.6.8 and 6.1.1.4'

loop_
_geom_angle_atom_site_label_1
_geom_angle_atom_site_label_2
_geom_angle_atom_site_label_3
_geom_angle
S1 Au1 S11 179.7(3)
S1 Au1 S12 87.70(19)
S11 Au1 S12 92.0(2)
S1 Au1 S2 91.85(15)
S11 Au1 S2 88.45(19)
S12 Au1 S2 179.5(2)
C2 S1 Au1 99.1(6)
C1 S2 Au1 101.3(6)
C1 S3 C4 85.4(8)
C5 S4 C4 116.3(10)
C12 S11 Au1 99.3(6)
C11 S12 Au1 95.8(6)
C14 S13 C11 90.5(7)
C15 S14 C14 104.0(8)
C2 C1 S3 112.9(11)
C2 C1 S2 122.2(11)
S3 C1 S2 124.9(11)
C1 C2 N3 120.1(13)
C1 C2 S1 125.5(12)
N3 C2 S1 114.4(13)
C4 N3 C2 96.9(13)
N3 C4 S4 120.1(13)
N3 C4 S3 123.8(11)
S4 C4 S3 114.6(9)
C6 C5 S4 109.2(13)
C6 C5 H5A 109.8
S4 C5 H5A 109.8
C6 C5 H5B 109.8
S4 C5 H5B 109.8
H5A C5 H5B 108.3
C5 C6 H6D 109.5
C5 C6 H6E 109.5
H6D C6 H6E 109.5
C5 C6 H6F 109.5
H6D C6 H6F 109.5
H6E C6 H6F 109.5
C12 C11 S12 132.3(12)
C12 C11 S13 105.7(10)
S12 C11 S13 121.9(9)
C11 C12 N13 117.8(13)
C11 C12 S11 120.6(12)
N13 C12 S11 121.6(13)
C12 N13 C14 112.9(12)
N13 C14 S13 112.3(11)
N13 C14 S14 121.8(10)
S13 C14 S14 123.2(9)
C16 C15 S14 110.4(13)
C16 C15 H15A 109.6
S14 C15 H15A 109.6
C16 C15 H15B 109.6
S14 C15 H15B 109.6
H15A C15 H15B 108.1
C15 C16 H16A 109.5
C15 C16 H16B 109.5
H16A C16 H16B 109.5
C15 C16 H16C 109.5
H16A C16 H16C 109.5
H16B C16 H16C 109.5
C81 P1 C51 111.8(6)
C81 P1 C61 106.5(4)
C51 P1 C61 112.7(7)
C81 P1 C71 111.6(6)
C51 P1 C71 108.7(4)
C61 P1 C71 105.4(6)
C52 C51 C56 120
C52 C51 P1 117.4(6)
C56 C51 P1 122.2(6)
C51 C52 C53 120
C51 C52 H52 120
C53 C52 H52 120
C54 C53 C52 120
C54 C53 H53 120
C52 C53 H53 120
C55 C54 C53 120
C55 C54 H54 120
C53 C54 H54 120
C54 C55 C56 120
C54 C55 H55 120
C56 C55 H55 120
C55 C56 C51 120
C55 C56 H56 120
C51 C56 H56 120
C62 C61 C66 120
C62 C61 P1 124.3(6)
C66 C61 P1 115.7(6)
C63 C62 C61 120
C63 C62 H62 120
C61 C62 H62 120
C62 C63 C64 120
C62 C63 H63 120
C64 C63 H63 120
C65 C64 C63 120
C65 C64 H64 120
C63 C64 H64 120
C64 C65 C66 120
C64 C65 H65 120
C66 C65 H65 120
C65 C66 C61 120
C65 C66 H66 120
C61 C66 H66 120
C72 C71 C76 120
C72 C71 P1 121.2(6)
C76 C71 P1 118.7(6)
C73 C72 C71 120
C73 C72 H72 120
C71 C72 H72 120
C72 C73 C74 120
C72 C73 H73 120
C74 C73 H73 120
C75 C74 C73 120
C75 C74 H74 120
C73 C74 H74 120
C74 C75 C76 120
C74 C75 H75 120
C76 C75 H75 120
C75 C76 C71 120
C75 C76 H76 120
C71 C76 H76 120
C82 C81 C86 120
C82 C81 P1 113.4(7)
C86 C81 P1 126.3(6)
C83 C82 C81 120
C83 C82 H82 120
C81 C82 H82 120
C82 C83 C84 120
C82 C83 H83 120
C84 C83 H83 120
C83 C84 C85 120
C83 C84 H84 120
C85 C84 H84 120
C86 C85 C84 120
C86 C85 H85 120
C84 C85 H85 120
C85 C86 C81 120
C85 C86 H86 120
C81 C86 H86 120

loop_
_geom_bond_atom_site_label_1
_geom_bond_atom_site_label_2
_geom_bond_distance
Au1 S1 2.311(5)
Au1 S11 2.327(6)
Au1 S12 2.328(8)
Au1 S2 2.334(5)
S1 C2 1.843(16)
S2 C1 1.792(16)
S3 C1 1.647(14)
S3 C4 1.804(18)
S4 C5 1.511(19)
S4 C4 1.787(15)
S11 C12 1.704(16)
S12 C11 1.659(16)
S13 C14 1.694(15)
S13 C11 1.877(15)
S14 C15 1.716(16)
S14 C14 1.751(16)
C1 C2 1.31(2)
C2 N3 1.52(2)
N3 C4 1.27(2)
C5 C6 1.51(2)
C5 H5A 0.99
C5 H5B 0.99
C6 H6D 0.98
C6 H6E 0.98
C6 H6F 0.98
C11 C12 1.35(2)
C12 N13 1.361(19)
N13 C14 1.395(19)
C15 C16 1.50(2)
C15 H15A 0.99
C15 H15B 0.99
C16 H16A 0.98
C16 H16B 0.98
C16 H16C 0.98
P1 C81 1.747(8)
P1 C51 1.759(9)
P1 C61 1.841(8)
P1 C71 1.843(9)
C51 C52 1.39
C51 C56 1.39
C52 C53 1.39
C52 H52 0.95
C53 C54 1.39
C53 H53 0.95
C54 C55 1.39
C54 H54 0.95
C55 C56 1.39
C55 H55 0.95
C56 H56 0.95
C61 C62 1.39
C61 C66 1.39
C62 C63 1.39
C62 H62 0.95
C63 C64 1.39
C63 H63 0.95
C64 C65 1.39
C64 H64 0.95
C65 C66 1.39
C65 H65 0.95
C66 H66 0.95
C71 C72 1.39
C71 C76 1.39
C72 C73 1.39
C72 H72 0.95
C73 C74 1.39
C73 H73 0.95
C74 C75 1.39
C74 H74 0.95
C75 C76 1.39
C75 H75 0.95
C76 H76 0.95
C81 C82 1.39
C81 C86 1.39
C82 C83 1.39
C82 H82 0.95
C83 C84 1.39
C83 H83 0.95
C84 C85 1.39
C84 H84 0.95
C85 C86 1.39
C85 H85 0.95
C86 H86 0.95

loop_
_geom_torsion_atom_site_label_1
_geom_torsion_atom_site_label_2
_geom_torsion_atom_site_label_3
_geom_torsion_atom_site_label_4
_geom_torsion
S11 Au1 S1 C2 -17E1(10)
S12 Au1 S1 C2 178.4(6)
S2 Au1 S1 C2 -1.9(5)
S1 Au1 S2 C1 1.5(5)
S11 Au1 S2 C1 -178.6(6)
S12 Au1 S2 C1 4E1(3)
S1 Au1 S11 C12 -1E1(5)
S12 Au1 S11 C12 1.2(6)
S2 Au1 S11 C12 -178.4(6)
S1 Au1 S12 C11 178.8(6)
S11 Au1 S12 C11 -1.1(6)
S2 Au1 S12 C11 14E1(3)
C4 S3 C1 C2 -3.4(13)
C4 S3 C1 S2 177.6(11)
Au1 S2 C1 C2 -0.4(15)
Au1 S2 C1 S3 178.6(9)
S3 C1 C2 N3 -1(2)
S2 C1 C2 N3 177.7(11)
S3 C1 C2 S1 179.3(10)
S2 C1 C2 S1 -2(2)
Au1 S1 C2 C1 2.5(16)
Au1 S1 C2 N3 -176.8(10)
C1 C2 N3 C4 7.2(19)
S1 C2 N3 C4 -173.5(11)
C2 N3 C4 S4 -175.7(11)
C2 N3 C4 S3 -10.3(15)
C5 S4 C4 N3 136.5(13)
C5 S4 C4 S3 -30.1(13)
C1 S3 C4 N3 9.6(13)
C1 S3 C4 S4 175.7(9)
C4 S4 C5 C6 -70.0(15)
Au1 S12 C11 C12 0.8(18)
Au1 S12 C11 S13 -179.5(9)
C14 S13 C11 C12 -5.0(12)
C14 S13 C11 S12 175.2(11)
S12 C11 C12 N13 -179.4(13)
S13 C11 C12 N13 0.9(18)
S12 C11 C12 S11 0(2)
S13 C11 C12 S11 -179.5(10)
Au1 S11 C12 C11 -1.2(15)
Au1 S11 C12 N13 178.5(13)
C11 C12 N13 C14 5(2)
S11 C12 N13 C14 -174.5(12)
C12 N13 C14 S13 -9.1(16)
C12 N13 C14 S14 -170.9(11)
C11 S13 C14 N13 8.0(11)
C11 S13 C14 S14 169.4(10)
C15 S14 C14 N13 -28.6(14)
C15 S14 C14 S13 171.6(9)
C14 S14 C15 C16 -166.5(11)
C81 P1 C51 C52 90.8(7)
C61 P1 C51 C52 -149.2(6)
C71 P1 C51 C52 -32.8(9)
C81 P1 C51 C56 -82.2(8)
C61 P1 C51 C56 37.8(8)
C71 P1 C51 C56 154.2(6)
C56 C51 C52 C53 0
P1 C51 C52 C53 -173.2(7)
C51 C52 C53 C54 0
C52 C53 C54 C55 0
C53 C54 C55 C56 0
C54 C55 C56 C51 0
C52 C51 C56 C55 0
P1 C51 C56 C55 172.8(8)
C81 P1 C61 C62 55.6(11)
C51 P1 C61 C62 -67.4(9)
C71 P1 C61 C62 174.2(7)
C81 P1 C61 C66 -126.0(6)
C51 P1 C61 C66 111.1(7)
C71 P1 C61 C66 -7.3(8)
C66 C61 C62 C63 0
P1 C61 C62 C63 178.4(10)
C61 C62 C63 C64 0
C62 C63 C64 C65 0
C63 C64 C65 C66 0
C64 C65 C66 C61 0
C62 C61 C66 C65 0
P1 C61 C66 C65 -178.5(9)
C81 P1 C71 C72 12.4(8)
C51 P1 C71 C72 136.1(6)
C61 P1 C71 C72 -102.9(7)
C81 P1 C71 C76 -171.9(6)
C51 P1 C71 C76 -48.1(9)
C61 P1 C71 C76 72.9(7)
C76 C71 C72 C73 0
P1 C71 C72 C73 175.7(8)
C71 C72 C73 C74 0
C72 C73 C74 C75 0
C73 C74 C75 C76 0
C74 C75 C76 C71 0
C72 C71 C76 C75 0
P1 C71 C76 C75 -175.8(8)
C51 P1 C81 C82 170.5(6)
C61 P1 C81 C82 47.0(9)
C71 P1 C81 C82 -67.5(8)
C51 P1 C81 C86 -2.8(10)
C61 P1 C81 C86 -126.3(7)
C71 P1 C81 C86 119.2(7)
C86 C81 C82 C83 0
P1 C81 C82 C83 -173.8(9)
C81 C82 C83 C84 0
C82 C83 C84 C85 0
C83 C84 C85 C86 0
C84 C85 C86 C81 0
C82 C81 C86 C85 0
P1 C81 C86 C85 172.9(11)
